data_4509248
loop_
_publ_author_name
'Sluch, Ilya M.'
'Miranda, Anthea J.'
'Slaughter, LeGrande M.'

_publ_section_title
;
 Channeled Polymorphs ofcis-M(CNPh)2Cl2(M = Pt, Pd) With Extended
 Metallophilic Interactions
;
_journal_issue 3
_journal_name_full 'Crystal Growth &amp; Design'
_journal_page_first 1267
_journal_paper_doi 10.1021/cg801116q
_journal_volume 9
_journal_year 2009
_chemical_formula_moiety 'C14 H10 Cl2 N2 Pd'
_chemical_formula_sum 'C14 H10 Cl2 N2 Pd'
_chemical_formula_weight 383.54
_chemical_name_common 'Palladium bis(phenylisocyanide) dichloride'
_chemical_name_systematic
;       
cis-Dichlorobis(phenylisocyanide)palladium(II)
;
_space_group_IT_number 14
_symmetry_cell_setting monoclinic
_symmetry_Int_Tables_number 14
_symmetry_space_group_name_Hall '-P 2ybc'
_symmetry_space_group_name_H-M 'P 1 21/c 1'
_atom_sites_solution_hydrogens geom
_atom_sites_solution_primary direct
_atom_sites_solution_secondary difmap
_audit_creation_method SHELXL-97
_cell_angle_alpha 90.00
_cell_angle_beta 93.1640(10)
_cell_angle_gamma 90.00
_cell_formula_units_Z 4
_cell_length_a 16.1828(4)
_cell_length_b 15.0511(4)
_cell_length_c 6.34840(10)
_cell_measurement_reflns_used 9928
_cell_measurement_temperature 100(2)
_cell_measurement_theta_max 28.32
_cell_measurement_theta_min 2.71
_cell_volume 1543.92(6)
_computing_cell_refinement 'Bruker SAINT'
_computing_data_collection 'Bruker APEX2'
_computing_data_reduction 'Bruker SAINT'
_computing_molecular_graphics 'Bruker SHELXTL (XP)'
_computing_publication_material 'Bruker SHELXTL (XCIF)'
_computing_structure_refinement 'Bruker SHELXTL (XL)'
_computing_structure_solution 'Bruker SHELXTL (XS)'
_diffrn_ambient_temperature 100(2)
_diffrn_detector_area_resol_mean 0.75
_diffrn_measured_fraction_theta_full 0.998
_diffrn_measured_fraction_theta_max 0.998
_diffrn_measurement_device_type 'Bruker SMART APEX II CCD'
_diffrn_measurement_method 'phi and omega scans'
_diffrn_radiation_monochromator graphite
_diffrn_radiation_probe x-ray
_diffrn_radiation_type MoK\a
_diffrn_radiation_wavelength 0.71073
_diffrn_reflns_av_R_equivalents 0.0364
_diffrn_reflns_av_sigmaI/netI 0.0330
_diffrn_reflns_limit_h_max 21
_diffrn_reflns_limit_h_min -21
_diffrn_reflns_limit_k_max 20
_diffrn_reflns_limit_k_min 0
_diffrn_reflns_limit_l_max 8
_diffrn_reflns_limit_l_min 0
_diffrn_reflns_number 44661
_diffrn_reflns_theta_full 28.33
_diffrn_reflns_theta_max 28.33
_diffrn_reflns_theta_min 1.85
_diffrn_source 'fine-focus sealed tube'
_diffrn_standards_decay_% N/A
_diffrn_standards_interval_count N/A
_diffrn_standards_interval_time N/A
_diffrn_standards_number 0
_exptl_absorpt_coefficient_mu 1.534
_exptl_absorpt_correction_T_max 0.9002
_exptl_absorpt_correction_T_min 0.7804
_exptl_absorpt_correction_type multi-scan
_exptl_absorpt_process_details 'Bruker TWINABS'
_exptl_crystal_colour yellow
_exptl_crystal_density_diffrn 1.650
_exptl_crystal_density_meas ?
_exptl_crystal_density_method 'not measured'
_exptl_crystal_description block
_exptl_crystal_F_000 752
_exptl_crystal_recrystallization_method 'slow diff of n-hexane into dichloromethane soln'
_exptl_crystal_size_max 0.17
_exptl_crystal_size_mid 0.10
_exptl_crystal_size_min 0.07
_refine_diff_density_max 0.589
_refine_diff_density_min -0.720
_refine_diff_density_rms 0.077
_refine_ls_extinction_method none
_refine_ls_goodness_of_fit_ref 1.056
_refine_ls_hydrogen_treatment constr
_refine_ls_matrix_type full
_refine_ls_number_parameters 173
_refine_ls_number_reflns 3853
_refine_ls_number_restraints 0
_refine_ls_restrained_S_all 1.056
_refine_ls_R_factor_all 0.0303
_refine_ls_R_factor_gt 0.0255
_refine_ls_shift/su_max 0.002
_refine_ls_shift/su_mean 0.000
_refine_ls_structure_factor_coef Fsqd
_refine_ls_weighting_details 'calc w=1/[\s^2^(Fo^2^)+(0.0625P)^2^+1.4914P] where P=(Fo^2^+2Fc^2^)/3'
_refine_ls_weighting_scheme calc
_refine_ls_wR_factor_gt 0.0741
_refine_ls_wR_factor_ref 0.0763
_reflns_number_gt 6142
_reflns_number_total 6922
_reflns_threshold_expression >2sigma(I)
_cod_data_source_file cg801116qsup1.cif
_cod_data_source_block Complex_2a
_cod_depositor_comments
;
The following automatic conversions were performed:

'_exptl_crystal_density_meas' value 'not measured' was changed to '?'
- the value is perceived as not measured.

Automatic conversion script
Id: cif_fix_values 3008 2015-01-20 13:52:24Z robertas 
;
_cod_original_sg_symbol_H-M 'P 21/c'
_cod_database_code 4509248

loop_
_symmetry_equiv_pos_as_xyz
'x, y, z'
'-x, y+1/2, -z+1/2'
'-x, -y, -z'
'x, -y-1/2, z-1/2'

loop_
_atom_site_label
_atom_site_type_symbol
_atom_site_fract_x
_atom_site_fract_y
_atom_site_fract_z
_atom_site_U_iso_or_equiv
_atom_site_adp_type
_atom_site_occupancy
_atom_site_symmetry_multiplicity
_atom_site_calc_flag
_atom_site_refinement_flags
Pd1 Pd 0.756667(13) 0.771071(13) 0.47992(3) 0.01272(7) Uani 1 1 d .
C1 C 0.80627(17) 0.65384(18) 0.4889(4) 0.0159(5) Uani 1 1 d .
N1 N 0.83356(15) 0.58424(15) 0.4990(4) 0.0155(5) Uani 1 1 d .
C11 C 0.87064(18) 0.50044(18) 0.5204(5) 0.0166(6) Uani 1 1 d .
C12 C 0.8663(2) 0.4564(2) 0.7118(5) 0.0208(6) Uani 1 1 d .
H12 H 0.8366 0.4808 0.8229 0.025 Uiso 1 1 calc R
C13 C 0.9070(2) 0.3755(2) 0.7352(5) 0.0260(7) Uani 1 1 d .
H13 H 0.9048 0.3434 0.8638 0.031 Uiso 1 1 calc R
C14 C 0.9505(2) 0.3412(2) 0.5725(6) 0.0261(7) Uani 1 1 d .
H14 H 0.9793 0.2866 0.5916 0.031 Uiso 1 1 calc R
C15 C 0.9527(2) 0.3859(2) 0.3812(6) 0.0240(7) Uani 1 1 d .
H15 H 0.9819 0.3610 0.2697 0.029 Uiso 1 1 calc R
C16 C 0.9126(2) 0.4661(2) 0.3528(5) 0.0206(6) Uani 1 1 d .
H16 H 0.9135 0.4971 0.2226 0.025 Uiso 1 1 calc R
C2 C 0.64758(19) 0.71730(18) 0.4679(5) 0.0179(6) Uani 1 1 d .
N2 N 0.58353(16) 0.68533(16) 0.4682(4) 0.0201(5) Uani 1 1 d .
C21 C 0.5057(2) 0.6452(2) 0.4897(5) 0.0238(7) Uani 1 1 d .
C22 C 0.4935(2) 0.6001(2) 0.6752(6) 0.0300(8) Uani 1 1 d .
H22 H 0.5362 0.5964 0.7837 0.036 Uiso 1 1 calc R
C23 C 0.4174(3) 0.5605(3) 0.6985(7) 0.0401(9) Uani 1 1 d .
H23 H 0.4073 0.5293 0.8246 0.048 Uiso 1 1 calc R
C24 C 0.3564(2) 0.5662(3) 0.5397(9) 0.0519(12) Uani 1 1 d .
H24 H 0.3043 0.5388 0.5568 0.062 Uiso 1 1 calc R
C25 C 0.3701(3) 0.6111(3) 0.3568(8) 0.0546(13) Uani 1 1 d .
H25 H 0.3273 0.6144 0.2484 0.065 Uiso 1 1 calc R
C26 C 0.4454(3) 0.6515(3) 0.3285(7) 0.0401(10) Uani 1 1 d .
H26 H 0.4553 0.6826 0.2020 0.048 Uiso 1 1 calc R
Cl1 Cl 0.88728(4) 0.83179(4) 0.50472(11) 0.01703(14) Uani 1 1 d .
Cl2 Cl 0.69535(5) 0.91019(5) 0.47433(12) 0.02133(15) Uani 1 1 d .

loop_
_atom_site_aniso_label
_atom_site_aniso_U_11
_atom_site_aniso_U_22
_atom_site_aniso_U_33
_atom_site_aniso_U_23
_atom_site_aniso_U_13
_atom_site_aniso_U_12
Pd1 0.01437(11) 0.01178(11) 0.01211(10) 0.00005(8) 0.00166(8) 0.00046(7)
C1 0.0180(14) 0.0169(13) 0.0132(12) 0.0000(11) 0.0038(11) -0.0021(11)
N1 0.0168(12) 0.0150(11) 0.0147(10) -0.0004(9) -0.0005(10) -0.0018(9)
C11 0.0138(13) 0.0117(12) 0.0241(14) -0.0009(11) -0.0001(12) 0.0007(10)
C12 0.0223(18) 0.0183(15) 0.0218(14) -0.0005(12) 0.0016(12) 0.0006(13)
C13 0.030(2) 0.0204(16) 0.0273(16) 0.0031(13) -0.0048(14) 0.0021(14)
C14 0.0223(17) 0.0156(15) 0.0398(19) -0.0034(13) -0.0045(14) 0.0033(13)
C15 0.0197(16) 0.0196(15) 0.0329(16) -0.0087(14) 0.0041(14) -0.0001(12)
C16 0.0220(16) 0.0178(14) 0.0222(14) -0.0018(12) 0.0029(13) -0.0020(12)
C2 0.0224(15) 0.0163(13) 0.0151(13) 0.0008(11) 0.0010(12) 0.0010(11)
N2 0.0218(14) 0.0177(12) 0.0207(12) 0.0002(10) 0.0020(10) -0.0025(10)
C21 0.0178(15) 0.0202(15) 0.0333(17) -0.0018(13) 0.0004(13) -0.0050(12)
C22 0.0251(19) 0.0296(18) 0.0354(18) 0.0037(15) 0.0026(15) -0.0058(15)
C23 0.032(2) 0.038(2) 0.052(2) 0.0063(19) 0.0109(19) -0.0129(18)
C24 0.0227(19) 0.044(2) 0.089(4) 0.006(3) 0.002(2) -0.0150(17)
C25 0.031(2) 0.054(3) 0.075(3) 0.011(2) -0.023(2) -0.015(2)
C26 0.033(2) 0.038(2) 0.047(2) 0.0092(18) -0.0125(18) -0.0086(18)
Cl1 0.0160(3) 0.0164(3) 0.0187(3) -0.0008(3) 0.0019(3) -0.0008(2)
Cl2 0.0203(4) 0.0158(3) 0.0280(4) -0.0003(3) 0.0031(3) 0.0047(3)

loop_
_atom_type_symbol
_atom_type_description
_atom_type_scat_dispersion_real
_atom_type_scat_dispersion_imag
_atom_type_scat_source
C C 0.0033 0.0016 'International Tables Vol C Tables 4.2.6.8 and 6.1.1.4'
H H 0.0000 0.0000 'International Tables Vol C Tables 4.2.6.8 and 6.1.1.4'
N N 0.0061 0.0033 'International Tables Vol C Tables 4.2.6.8 and 6.1.1.4'
Cl Cl 0.1484 0.1585 'International Tables Vol C Tables 4.2.6.8 and 6.1.1.4'
Pd Pd -0.9988 1.0072 'International Tables Vol C Tables 4.2.6.8 and 6.1.1.4'

loop_
_geom_angle_atom_site_label_1
_geom_angle_atom_site_label_2
_geom_angle_atom_site_label_3
_geom_angle
_geom_angle_site_symmetry_1
_geom_angle_site_symmetry_3
C1 Pd1 C2 89.76(12) . .
C1 Pd1 Cl1 88.98(8) . .
C2 Pd1 Cl1 177.94(9) . .
C1 Pd1 Cl2 178.76(8) . .
C2 Pd1 Cl2 89.34(9) . .
Cl1 Pd1 Cl2 91.90(3) . .
C1 Pd1 Pd1 80.10(8) . 4_575
C2 Pd1 Pd1 85.93(9) . 4_575
Cl1 Pd1 Pd1 95.464(18) . 4_575
Cl2 Pd1 Pd1 100.68(2) . 4_575
C1 Pd1 Pd1 79.34(8) . 4_576
C2 Pd1 Pd1 84.69(9) . 4_576
Cl1 Pd1 Pd1 93.467(18) . 4_576
Cl2 Pd1 Pd1 99.73(2) . 4_576
Pd1 Pd1 Pd1 157.400(13) 4_575 4_576
N1 C1 Pd1 177.7(3) . .
C1 N1 C11 176.6(3) . .
C12 C11 C16 122.8(3) . .
C12 C11 N1 118.2(3) . .
C16 C11 N1 119.0(3) . .
C13 C12 C11 117.8(3) . .
C13 C12 H12 121.1 . .
C11 C12 H12 121.1 . .
C14 C13 C12 120.4(3) . .
C14 C13 H13 119.8 . .
C12 C13 H13 119.8 . .
C13 C14 C15 120.8(3) . .
C13 C14 H14 119.6 . .
C15 C14 H14 119.6 . .
C16 C15 C14 120.2(3) . .
C16 C15 H15 119.9 . .
C14 C15 H15 119.9 . .
C15 C16 C11 118.1(3) . .
C15 C16 H16 120.9 . .
C11 C16 H16 120.9 . .
N2 C2 Pd1 177.6(3) . .
C2 N2 C21 174.5(3) . .
C26 C21 C22 122.5(3) . .
C26 C21 N2 119.8(3) . .
C22 C21 N2 117.6(3) . .
C21 C22 C23 118.2(4) . .
C21 C22 H22 120.9 . .
C23 C22 H22 120.9 . .
C24 C23 C22 120.2(4) . .
C24 C23 H23 119.9 . .
C22 C23 H23 119.9 . .
C25 C24 C23 120.6(4) . .
C25 C24 H24 119.7 . .
C23 C24 H24 119.7 . .
C24 C25 C26 120.7(4) . .
C24 C25 H25 119.6 . .
C26 C25 H25 119.6 . .
C21 C26 C25 117.8(4) . .
C21 C26 H26 121.1 . .
C25 C26 H26 121.1 . .

loop_
_geom_bond_atom_site_label_1
_geom_bond_atom_site_label_2
_geom_bond_distance
_geom_bond_site_symmetry_2
Pd1 C1 1.938(3) .
Pd1 C2 1.940(3) .
Pd1 Cl1 2.3002(7) .
Pd1 Cl2 2.3166(7) .
Pd1 Pd1 3.2370(3) 4_575
Pd1 Pd1 3.2370(3) 4_576
C1 N1 1.137(4) .
N1 C11 1.400(4) .
C11 C12 1.389(4) .
C11 C16 1.393(4) .
C12 C13 1.388(5) .
C12 H12 0.9500 .
C13 C14 1.381(5) .
C13 H13 0.9500 .
C14 C15 1.390(5) .
C14 H14 0.9500 .
C15 C16 1.378(4) .
C15 H15 0.9500 .
C16 H16 0.9500 .
C2 N2 1.143(4) .
N2 C21 1.410(4) .
C21 C26 1.378(5) .
C21 C22 1.382(5) .
C22 C23 1.383(5) .
C22 H22 0.9500 .
C23 C24 1.374(6) .
C23 H23 0.9500 .
C24 C25 1.372(7) .
C24 H24 0.9500 .
C25 C26 1.383(6) .
C25 H25 0.9500 .
C26 H26 0.9500 .

loop_
_geom_torsion_atom_site_label_1
_geom_torsion_atom_site_label_2
_geom_torsion_atom_site_label_3
_geom_torsion_atom_site_label_4
_geom_torsion
C16 C11 C12 C13 1.0(5)
N1 C11 C12 C13 -176.7(3)
C11 C12 C13 C14 0.5(5)
C12 C13 C14 C15 -1.7(5)
C13 C14 C15 C16 1.3(5)
C14 C15 C16 C11 0.2(5)
C12 C11 C16 C15 -1.4(5)
N1 C11 C16 C15 176.3(3)
C26 C21 C22 C23 -0.4(6)
N2 C21 C22 C23 179.9(3)
C21 C22 C23 C24 0.3(6)
C22 C23 C24 C25 -0.1(7)
C23 C24 C25 C26 0.0(8)
C22 C21 C26 C25 0.3(6)
N2 C21 C26 C25 -180.0(4)
C24 C25 C26 C21 -0.1(7)
